data_7211138
loop_
_publ_author_name
'Perumalla, Sathyanarayana Reddy'
'Sun, Changquan Calvin'

_publ_section_title
;
 Synthon preference in O-protonated amide crystals -- dominance of short
 strong hydrogen bonds
;
_journal_issue 44
_journal_name_full CrystEngComm
_journal_page_first 8941
_journal_paper_doi 10.1039/c3ce41271g
_journal_volume 15
_journal_year 2013
_chemical_formula_sum 'C20 H33 Br2 N2 O7'
_chemical_formula_weight 573.30
_chemical_name_common 'Phenacetin hydrobromide trihydrate'
_chemical_name_systematic
; 
 ? 
;
_space_group_IT_number 2
_symmetry_cell_setting triclinic
_symmetry_space_group_name_Hall '-P 1'
_symmetry_space_group_name_H-M 'P -1'
_atom_sites_solution_hydrogens geom
_atom_sites_solution_primary direct
_atom_sites_solution_secondary difmap
_audit_creation_method SHELXL-97
_cell_angle_alpha 76.208(2)
_cell_angle_beta 77.572(2)
_cell_angle_gamma 87.122(2)
_cell_formula_units_Z 2
_cell_length_a 6.8379(8)
_cell_length_b 13.7200(16)
_cell_length_c 14.2131(17)
_cell_measurement_reflns_used 3985
_cell_measurement_temperature 123(2)
_cell_measurement_theta_max 27.40
_cell_measurement_theta_min 2.39
_cell_volume 1264.6(3)
_computing_cell_refinement 'Bruker SAINT'
_computing_data_collection 'Bruker Apex2'
_computing_data_reduction 'Bruker SAINT'
_computing_molecular_graphics 'Bruker SHELXTL'
_computing_publication_material 'Bruker SHELXTL'
_computing_structure_refinement 'SHELXL-97 (Sheldrick, 1997)'
_computing_structure_solution 'SHELXS-97 (Sheldrick, 1990)'
_diffrn_ambient_temperature 123(2)
_diffrn_measured_fraction_theta_full 0.988
_diffrn_measured_fraction_theta_max 0.988
_diffrn_measurement_device_type 'Bruker Apex II platform CCD'
_diffrn_measurement_method 'Omega and Phi scans'
_diffrn_radiation_monochromator graphite
_diffrn_radiation_source 'fine-focus sealed tube'
_diffrn_radiation_type MoK\a
_diffrn_radiation_wavelength 0.71073
_diffrn_reflns_av_R_equivalents 0.0329
_diffrn_reflns_av_sigmaI/netI 0.0364
_diffrn_reflns_limit_h_max 8
_diffrn_reflns_limit_h_min -8
_diffrn_reflns_limit_k_max 17
_diffrn_reflns_limit_k_min -17
_diffrn_reflns_limit_l_max 17
_diffrn_reflns_limit_l_min -17
_diffrn_reflns_number 13797
_diffrn_reflns_theta_full 26.71
_diffrn_reflns_theta_max 26.71
_diffrn_reflns_theta_min 2.39
_exptl_absorpt_coefficient_mu 3.245
_exptl_absorpt_correction_T_max 0.6418
_exptl_absorpt_correction_T_min 0.5354
_exptl_absorpt_correction_type multi-scan
_exptl_absorpt_process_details 'SADABS (G. Sheldrick, 2003)'
_exptl_crystal_density_diffrn 1.506
_exptl_crystal_density_method 'not measured'
_exptl_crystal_F_000 586
_exptl_crystal_size_max 0.22
_exptl_crystal_size_mid 0.19
_exptl_crystal_size_min 0.15
_refine_diff_density_max 0.711
_refine_diff_density_min -0.779
_refine_diff_density_rms 0.092
_refine_ls_extinction_method none
_refine_ls_goodness_of_fit_ref 1.042
_refine_ls_hydrogen_treatment mixed
_refine_ls_matrix_type full
_refine_ls_number_parameters 308
_refine_ls_number_reflns 5297
_refine_ls_number_restraints 0
_refine_ls_restrained_S_all 1.042
_refine_ls_R_factor_all 0.0417
_refine_ls_R_factor_gt 0.0331
_refine_ls_shift/su_max 0.002
_refine_ls_shift/su_mean 0.000
_refine_ls_structure_factor_coef Fsqd
_refine_ls_weighting_details 'calc w=1/[\s^2^(Fo^2^)+(0.0606P)^2^+0.3442P] where P=(Fo^2^+2Fc^2^)/3'
_refine_ls_weighting_scheme calc
_refine_ls_wR_factor_gt 0.0921
_refine_ls_wR_factor_ref 0.0969
_reflns_number_gt 4457
_reflns_number_total 5297
_reflns_threshold_expression >2sigma(I)
_cod_data_source_file c3ce41271g.txt
_cod_data_source_block 11291_0m
_cod_depositor_comments
;
The following automatic conversions were performed:

'_symmetry_cell_setting' value 'Triclinic' changed to 'triclinic'
according to /home/saulius/struct/CIF-dictionaries/cif_core.dic
dictionary named 'cif_core.dic' version 2.4.2 from
2011-04-26.

'_exptl_absorpt_correction_type' value 'Multi-Scan'
changed to 'multi-scan' according to
/home/saulius/struct/CIF-dictionaries/cif_core.dic dictionary named
'cif_core.dic' version 2.4.2 from 2011-04-26.

Automatic conversion script
Id: cif_fix_values 1891 2012-01-12 08:04:46Z andrius 
;
_cod_original_sg_symbol_H-M P-1
_cod_database_code 7211138

loop_
_symmetry_equiv_pos_as_xyz
'x, y, z'
'-x, -y, -z'

loop_
_atom_site_label
_atom_site_type_symbol
_atom_site_fract_x
_atom_site_fract_y
_atom_site_fract_z
_atom_site_U_iso_or_equiv
_atom_site_adp_type
_atom_site_occupancy
_atom_site_symmetry_multiplicity
_atom_site_calc_flag
_atom_site_refinement_flags
Br1 Br 0.27577(4) 0.554697(18) 0.931444(19) 0.02340(9) Uani 1 1 d .
Br2 Br 1.17086(4) 0.451063(19) 0.60360(2) 0.02842(10) Uani 1 1 d .
O27 O 0.9741(3) 0.55357(18) 0.78743(19) 0.0381(5) Uani 1 1 d .
O26 O -0.0270(3) 0.15790(14) 0.93033(14) 0.0228(4) Uani 1 1 d .
O25 O 0.6391(3) 0.04938(14) 1.20084(15) 0.0299(5) Uani 1 1 d .
N24 N 0.5850(3) 0.20638(16) 1.11891(15) 0.0175(4) Uani 1 1 d .
H24A H 0.6242 0.2692 1.1060 0.021 Uiso 1 1 calc R
C23 C 0.4251(3) 0.19024(19) 1.07419(18) 0.0171(5) Uani 1 1 d .
C22 C 0.6822(4) 0.14187(19) 1.17626(18) 0.0196(5) Uani 1 1 d .
C21 C 0.1812(4) 0.26784(19) 0.97934(18) 0.0193(5) Uani 1 1 d .
H21A H 0.1192 0.3266 0.9482 0.023 Uiso 1 1 calc R
C20 C 0.2121(4) 0.0880(2) 1.02256(19) 0.0203(5) Uani 1 1 d .
H20A H 0.1700 0.0237 1.0206 0.024 Uiso 1 1 calc R
C19 C 0.3336(4) 0.27516(19) 1.02838(18) 0.0185(5) Uani 1 1 d .
H19A H 0.3753 0.3395 1.0304 0.022 Uiso 1 1 calc R
C18 C 0.1211(4) 0.17379(19) 0.97659(18) 0.0187(5) Uani 1 1 d .
C17 C -0.1167(4) 0.2434(2) 0.87588(19) 0.0210(5) Uani 1 1 d .
H17A H -0.0136 0.2835 0.8229 0.025 Uiso 1 1 calc R
H17B H -0.1816 0.2866 0.9205 0.025 Uiso 1 1 calc R
C16 C 0.3645(4) 0.0957(2) 1.07150(19) 0.0210(5) Uani 1 1 d .
H16A H 0.4266 0.0370 1.1028 0.025 Uiso 1 1 calc R
C15 C 0.8442(4) 0.1808(2) 1.21359(19) 0.0221(5) Uani 1 1 d .
H15A H 0.9035 0.1249 1.2553 0.033 Uiso 1 1 calc R
H15B H 0.7874 0.2294 1.2526 0.033 Uiso 1 1 calc R
H15C H 0.9477 0.2136 1.1573 0.033 Uiso 1 1 calc R
C14 C -0.2701(4) 0.2051(2) 0.8315(2) 0.0242(6) Uani 1 1 d .
H14A H -0.3345 0.2620 0.7937 0.036 Uiso 1 1 calc R
H14B H -0.3714 0.1657 0.8846 0.036 Uiso 1 1 calc R
H14C H -0.2041 0.1627 0.7875 0.036 Uiso 1 1 calc R
O13 O 0.4753(3) 0.15677(14) 0.42993(14) 0.0232(4) Uani 1 1 d .
O12 O 1.1636(3) 0.05095(14) 0.68883(16) 0.0308(5) Uani 1 1 d .
N11 N 1.0843(3) 0.20847(16) 0.61925(15) 0.0172(4) Uani 1 1 d .
H11A H 1.1145 0.2720 0.6108 0.021 Uiso 1 1 calc R
C10 C 1.1908(4) 0.1444(2) 0.67226(18) 0.0194(5) Uani 1 1 d .
C9 C 0.6907(4) 0.26777(19) 0.47371(19) 0.0203(5) Uani 1 1 d .
H9A H 0.6335 0.3263 0.4390 0.024 Uiso 1 1 calc R
C8 C 0.8613(4) 0.0964(2) 0.57494(19) 0.0211(5) Uani 1 1 d .
H8A H 0.9188 0.0379 0.6095 0.025 Uiso 1 1 calc R
C7 C 0.7101(4) 0.0879(2) 0.52567(19) 0.0211(5) Uani 1 1 d .
H7A H 0.6654 0.0233 0.5260 0.025 Uiso 1 1 calc R
C6 C 0.9278(3) 0.19117(19) 0.57327(17) 0.0175(5) Uani 1 1 d .
C5 C 0.6241(4) 0.17314(19) 0.47595(18) 0.0184(5) Uani 1 1 d .
C4 C 0.8420(4) 0.2758(2) 0.52285(18) 0.0196(5) Uani 1 1 d .
H4A H 0.8874 0.3404 0.5219 0.024 Uiso 1 1 calc R
C3 C 0.2291(4) 0.2031(2) 0.3327(2) 0.0254(6) Uani 1 1 d .
H3A H 0.1648 0.2599 0.2946 0.038 Uiso 1 1 calc R
H3B H 0.1280 0.1645 0.3865 0.038 Uiso 1 1 calc R
H3C H 0.2932 0.1599 0.2890 0.038 Uiso 1 1 calc R
C2 C 0.3852(4) 0.2418(2) 0.37555(19) 0.0228(5) Uani 1 1 d .
H2A H 0.4877 0.2814 0.3218 0.027 Uiso 1 1 calc R
H2B H 0.3221 0.2855 0.4199 0.027 Uiso 1 1 calc R
C1 C 1.3448(4) 0.1850(2) 0.71323(19) 0.0219(5) Uani 1 1 d .
H1A H 1.4121 0.1293 0.7511 0.033 Uiso 1 1 calc R
H1B H 1.2797 0.2281 0.7568 0.033 Uiso 1 1 calc R
H1C H 1.4436 0.2243 0.6587 0.033 Uiso 1 1 calc R
O29 O 0.6548(3) 0.46557(16) 0.81410(17) 0.0321(5) Uani 1 1 d .
O30 O 0.6096(4) 0.4842(3) 0.6408(2) 0.0618(9) Uani 1 1 d .
H29C H 0.783(6) 0.506(3) 0.804(3) 0.059(12) Uiso 1 1 d .
H29B H 0.558(5) 0.490(2) 0.850(2) 0.030(9) Uiso 1 1 d .
H30B H 0.693(6) 0.502(3) 0.591(3) 0.057(13) Uiso 1 1 d .
H30A H 0.516(5) 0.474(3) 0.628(2) 0.031(10) Uiso 1 1 d .
H27A H 1.045(6) 0.533(3) 0.738(3) 0.068(14) Uiso 1 1 d .
H29A H 0.648(6) 0.477(3) 0.747(3) 0.063(13) Uiso 1 1 d .
H27B H 1.029(6) 0.541(3) 0.841(3) 0.064(13) Uiso 1 1 d .

loop_
_atom_site_aniso_label
_atom_site_aniso_U_11
_atom_site_aniso_U_22
_atom_site_aniso_U_33
_atom_site_aniso_U_23
_atom_site_aniso_U_13
_atom_site_aniso_U_12
Br1 0.02044(14) 0.01915(15) 0.03245(16) -0.00416(11) -0.01173(11) 0.00057(10)
Br2 0.03523(17) 0.01963(16) 0.03335(17) -0.00134(11) -0.01838(13) -0.00238(11)
O27 0.0314(11) 0.0497(15) 0.0409(13) -0.0159(11) -0.0194(11) 0.0047(10)
O26 0.0217(9) 0.0203(10) 0.0299(10) -0.0034(8) -0.0161(8) 0.0006(7)
O25 0.0341(11) 0.0177(10) 0.0423(12) 0.0008(8) -0.0266(9) 0.0012(8)
N24 0.0172(10) 0.0166(11) 0.0187(10) -0.0021(8) -0.0061(8) 0.0005(8)
C23 0.0158(11) 0.0184(13) 0.0169(11) -0.0027(10) -0.0053(9) 0.0019(9)
C22 0.0168(11) 0.0225(14) 0.0194(12) -0.0038(10) -0.0060(10) 0.0039(10)
C21 0.0193(12) 0.0179(13) 0.0200(12) -0.0004(10) -0.0083(10) 0.0033(10)
C20 0.0219(12) 0.0186(13) 0.0229(13) -0.0054(10) -0.0094(10) 0.0011(10)
C19 0.0195(12) 0.0174(13) 0.0195(12) -0.0031(10) -0.0073(10) 0.0000(10)
C18 0.0154(11) 0.0234(14) 0.0177(12) -0.0036(10) -0.0055(9) -0.0001(10)
C17 0.0181(12) 0.0241(14) 0.0225(13) -0.0039(11) -0.0104(10) 0.0041(10)
C16 0.0227(12) 0.0181(13) 0.0219(13) -0.0019(10) -0.0085(10) 0.0060(10)
C15 0.0172(12) 0.0285(15) 0.0221(13) -0.0036(11) -0.0105(10) 0.0014(10)
C14 0.0216(13) 0.0283(15) 0.0250(13) -0.0055(11) -0.0113(11) 0.0026(11)
O13 0.0230(9) 0.0205(10) 0.0292(10) -0.0023(8) -0.0161(8) 0.0009(7)
O12 0.0350(11) 0.0197(10) 0.0433(12) -0.0010(9) -0.0276(10) 0.0023(8)
N11 0.0188(10) 0.0144(11) 0.0191(10) -0.0016(8) -0.0080(8) 0.0014(8)
C10 0.0176(12) 0.0232(14) 0.0173(12) -0.0034(10) -0.0056(10) 0.0025(10)
C9 0.0212(12) 0.0187(13) 0.0215(13) -0.0015(10) -0.0099(10) 0.0039(10)
C8 0.0232(12) 0.0172(13) 0.0232(13) -0.0016(10) -0.0095(10) 0.0039(10)
C7 0.0220(12) 0.0183(13) 0.0251(13) -0.0041(10) -0.0103(10) 0.0005(10)
C6 0.0158(11) 0.0214(13) 0.0156(11) -0.0035(10) -0.0057(9) 0.0023(9)
C5 0.0161(11) 0.0239(14) 0.0160(12) -0.0040(10) -0.0064(9) 0.0016(10)
C4 0.0214(12) 0.0178(13) 0.0203(12) -0.0027(10) -0.0081(10) 0.0003(10)
C3 0.0215(13) 0.0321(16) 0.0244(13) -0.0052(12) -0.0106(11) 0.0009(11)
C2 0.0197(12) 0.0279(15) 0.0210(13) -0.0019(11) -0.0100(10) 0.0031(10)
C1 0.0189(12) 0.0266(14) 0.0219(13) -0.0042(11) -0.0107(10) 0.0036(10)
O29 0.0287(11) 0.0359(12) 0.0357(12) -0.0117(10) -0.0129(10) 0.0060(9)
O30 0.0265(13) 0.129(3) 0.0365(15) -0.0286(16) -0.0078(12) -0.0095(15)

loop_
_atom_type_symbol
_atom_type_description
_atom_type_scat_dispersion_real
_atom_type_scat_dispersion_imag
_atom_type_scat_source
C C 0.0033 0.0016 'International Tables Vol C Tables 4.2.6.8 and 6.1.1.4'
H H 0.0000 0.0000 'International Tables Vol C Tables 4.2.6.8 and 6.1.1.4'
N N 0.0061 0.0033 'International Tables Vol C Tables 4.2.6.8 and 6.1.1.4'
O O 0.0106 0.0060 'International Tables Vol C Tables 4.2.6.8 and 6.1.1.4'
Br Br -0.2901 2.4595 'International Tables Vol C Tables 4.2.6.8 and 6.1.1.4'

loop_
_geom_angle_atom_site_label_1
_geom_angle_atom_site_label_2
_geom_angle_atom_site_label_3
_geom_angle
C18 O26 C17 118.35(19)
C22 N24 C23 129.8(2)
C19 C23 C16 119.7(2)
C19 C23 N24 116.5(2)
C16 C23 N24 123.8(2)
O25 C22 N24 121.2(2)
O25 C22 C15 120.6(2)
N24 C22 C15 118.2(2)
C18 C21 C19 119.2(2)
C18 C20 C16 120.4(2)
C23 C19 C21 121.1(2)
O26 C18 C21 124.0(2)
O26 C18 C20 115.8(2)
C21 C18 C20 120.2(2)
O26 C17 C14 107.5(2)
C20 C16 C23 119.4(2)
C5 O13 C2 118.3(2)
C10 N11 C6 130.1(2)
O12 C10 N11 121.2(2)
O12 C10 C1 120.6(2)
N11 C10 C1 118.2(2)
C5 C9 C4 119.1(2)
C7 C8 C6 119.5(2)
C5 C7 C8 120.5(2)
C4 C6 C8 119.6(2)
C4 C6 N11 116.2(2)
C8 C6 N11 124.2(2)
O13 C5 C9 123.8(2)
O13 C5 C7 116.0(2)
C9 C5 C7 120.2(2)
C6 C4 C9 121.1(2)
O13 C2 C3 107.5(2)

loop_
_geom_bond_atom_site_label_1
_geom_bond_atom_site_label_2
_geom_bond_distance
O26 C18 1.373(3)
O26 C17 1.432(3)
O25 C22 1.265(3)
N24 C22 1.311(3)
N24 C23 1.427(3)
C23 C19 1.383(3)
C23 C16 1.393(4)
C22 C15 1.497(3)
C21 C18 1.385(4)
C21 C19 1.392(3)
C20 C18 1.391(4)
C20 C16 1.392(4)
C17 C14 1.507(3)
O13 C5 1.376(3)
O13 C2 1.429(3)
O12 C10 1.263(3)
N11 C10 1.314(3)
N11 C6 1.425(3)
C10 C1 1.496(3)
C9 C5 1.388(4)
C9 C4 1.389(3)
C8 C7 1.391(4)
C8 C6 1.392(4)
C7 C5 1.389(4)
C6 C4 1.387(4)
C3 C2 1.511(3)
